data_2218655
loop_
_publ_author_name
'Saleh, Muhammad Idiris'
'Kusrini, Eny'
'Rosli, Mohd Mustaqim'
'Fun, Hoong-Kun'

_publ_section_title
;
 Dibenzo-18-crown-6--picric acid--water (1/2/3)
;
_journal_coeditor_code CI2617
_journal_issue 7
_journal_name_full 'Acta Crystallographica Section E'
_journal_page_first o1318
_journal_page_last o1319
_journal_paper_doi 10.1107/S1600536808018485
_journal_volume 64
_journal_year 2008
_chemical_formula_iupac 'C20 H24 O6, 2C6 H3 N3 O7, 3H2 O'
_chemical_formula_moiety 'C20 H24 O6, 2(C6 H3 N3 O7), 3(H2 O)'
_chemical_formula_sum 'C32 H36 N6 O23'
_chemical_formula_weight 872.67
_chemical_name_systematic
;
Dibenzo-18-crown-6--picric acid--water (1/2/3)
;
_space_group_IT_number 33
_symmetry_cell_setting orthorhombic
_symmetry_space_group_name_Hall 'P 2c -2n'
_symmetry_space_group_name_H-M 'P n a 21'
_atom_sites_solution_hydrogens geom
_atom_sites_solution_primary direct
_atom_sites_solution_secondary difmap
_audit_creation_method SHELXL-97
_cell_angle_alpha 90.00
_cell_angle_beta 90.00
_cell_angle_gamma 90.00
_cell_formula_units_Z 4
_cell_length_a 16.4192(2)
_cell_length_b 7.08450(10)
_cell_length_c 31.4135(4)
_cell_measurement_reflns_used 8814
_cell_measurement_temperature 100.00(10)
_cell_measurement_theta_max 30.06
_cell_measurement_theta_min 2.56
_cell_volume 3654.08(8)
_computing_cell_refinement 'APEX2 (Bruker, 2005)'
_computing_data_collection 'APEX2 (Bruker, 2005)'
_computing_data_reduction 'SAINT (Bruker, 2005)'
_computing_molecular_graphics 'SHELXTL (Sheldrick, 2008)'
_computing_publication_material
;
SHELXTL (Sheldrick, 2008) and PLATON (Spek, 2003)
;
_computing_structure_refinement 'SHELXTL (Sheldrick, 2008)'
_computing_structure_solution 'SHELXTL (Sheldrick, 2008)'
_diffrn_ambient_temperature 100.00(10)
_diffrn_detector_area_resol_mean 8.33
_diffrn_measured_fraction_theta_full 0.999
_diffrn_measured_fraction_theta_max 0.999
_diffrn_measurement_device_type
;
Bruker SMART APEXII CCD area-detector
;
_diffrn_measurement_method \w
_diffrn_radiation_monochromator graphite
_diffrn_radiation_source 'fine-focus sealed tube'
_diffrn_radiation_type MoK\a
_diffrn_radiation_wavelength 0.71073
_diffrn_reflns_av_R_equivalents 0.0452
_diffrn_reflns_av_sigmaI/netI 0.0365
_diffrn_reflns_limit_h_max 23
_diffrn_reflns_limit_h_min -17
_diffrn_reflns_limit_k_max 9
_diffrn_reflns_limit_k_min -9
_diffrn_reflns_limit_l_max 44
_diffrn_reflns_limit_l_min -43
_diffrn_reflns_number 37248
_diffrn_reflns_theta_full 30.06
_diffrn_reflns_theta_max 30.06
_diffrn_reflns_theta_min 2.48
_diffrn_standards_number 0
_exptl_absorpt_coefficient_mu 0.137
_exptl_absorpt_correction_T_max 0.9785
_exptl_absorpt_correction_T_min 0.9518
_exptl_absorpt_correction_type multi-scan
_exptl_absorpt_process_details '(SADABS; Bruker, 2005)'
_exptl_crystal_colour red
_exptl_crystal_density_diffrn 1.586
_exptl_crystal_density_method 'not measured'
_exptl_crystal_description Block
_exptl_crystal_F_000 1816
_exptl_crystal_size_max 0.36
_exptl_crystal_size_mid 0.32
_exptl_crystal_size_min 0.16
_refine_diff_density_max 0.397
_refine_diff_density_min -0.329
_refine_ls_extinction_method none
_refine_ls_goodness_of_fit_ref 1.062
_refine_ls_hydrogen_treatment constr
_refine_ls_matrix_type full
_refine_ls_number_parameters 550
_refine_ls_number_reflns 5431
_refine_ls_number_restraints 1
_refine_ls_restrained_S_all 1.062
_refine_ls_R_factor_all 0.0553
_refine_ls_R_factor_gt 0.0436
_refine_ls_shift/su_max 0.001
_refine_ls_shift/su_mean 0.000
_refine_ls_structure_factor_coef Fsqd
_refine_ls_weighting_details 'calc w=1/[\s^2^(Fo^2^)+(0.0586P)^2^+0.3893P] where P=(Fo^2^+2Fc^2^)/3'
_refine_ls_weighting_scheme calc
_refine_ls_wR_factor_gt 0.1026
_refine_ls_wR_factor_ref 0.1096
_reflns_number_gt 4559
_reflns_number_total 5431
_reflns_threshold_expression I>2\s(I)
_cod_data_source_file ci2617.cif
_cod_data_source_block I
_cod_depositor_comments
;
The following automatic conversions were performed:
'_symmetry_cell_setting' value 'Orthorhombic' changed to 'orthorhombic'
according to '/home/saulius/struct/CIF-dictionaries/cif_core.dic'
dictionary named 'cif_core.dic' version 2.4.1 from 2010-06-29.

Automatic conversion script
Id: cif_fix_enum 1527 2010-12-29 10:47:43Z saulius 

The following automatic conversions were performed:

'_symmetry_cell_setting' value 'Orthorhombic' changed to
'orthorhombic' according to
/home/saulius/struct/CIF-dictionaries/cif_core.dic dictionary named
'cif_core.dic' version 2.4.1 from 2010-06-29.

Automatic conversion script
Id: cif_fix_values 1715 2011-07-08 13:25:40Z adriana 
;
_cod_database_code 2218655
_cod_database_fobs_code 2218655

loop_
_symmetry_equiv_pos_as_xyz
'x, y, z'
'-x, -y, z+1/2'
'x+1/2, -y+1/2, z'
'-x+1/2, y+1/2, z+1/2'

loop_
_atom_site_type_symbol
_atom_site_label
_atom_site_fract_x
_atom_site_fract_y
_atom_site_fract_z
_atom_site_U_iso_or_equiv
_atom_site_adp_type
_atom_site_calc_flag
_atom_site_refinement_flags
_atom_site_occupancy
O O1 0.17228(11) 0.0965(3) 0.33490(6) 0.0194(4) Uani d . 1
O O2 0.02175(11) 0.0646(3) 0.31441(6) 0.0205(4) Uani d . 1
O O3 -0.03139(11) 0.0282(3) 0.22594(6) 0.0225(4) Uani d . 1
O O4 0.09157(11) 0.0249(3) 0.16058(6) 0.0239(4) Uani d . 1
O O5 0.23885(11) 0.0985(3) 0.18147(6) 0.0226(4) Uani d . 1
O O6 0.29382(11) 0.1294(3) 0.26846(6) 0.0193(4) Uani d . 1
C C1 0.11872(16) 0.1717(4) 0.36375(8) 0.0179(5) Uani d . 1
C C2 0.13993(16) 0.2525(4) 0.40216(8) 0.0197(5) Uani d . 1
H H2A 0.1944 0.2613 0.4099 0.024 Uiso calc R 1
C C3 0.07934(18) 0.3210(4) 0.42944(8) 0.0220(5) Uani d . 1
H H3A 0.0936 0.3756 0.4553 0.026 Uiso calc R 1
C C4 -0.00162(18) 0.3077(4) 0.41795(9) 0.0233(6) Uani d . 1
H H4A -0.0418 0.3546 0.4360 0.028 Uiso calc R 1
C C5 -0.02333(17) 0.2239(4) 0.37928(8) 0.0208(5) Uani d . 1
H H5A -0.0780 0.2141 0.3718 0.025 Uiso calc R 1
C C6 0.03588(16) 0.1556(4) 0.35220(8) 0.0194(5) Uani d . 1
C C7 -0.06112(16) 0.0602(4) 0.30033(9) 0.0219(5) Uani d . 1
H H7A -0.0794 0.1867 0.2934 0.026 Uiso calc R 1
H H7B -0.0958 0.0107 0.3227 0.026 Uiso calc R 1
C C8 -0.06605(16) -0.0636(4) 0.26173(8) 0.0230(6) Uani d . 1
H H8A -0.0373 -0.1808 0.2671 0.028 Uiso calc R 1
H H8B -0.1226 -0.0938 0.2559 0.028 Uiso calc R 1
C C9 -0.02913(17) -0.0983(5) 0.19033(9) 0.0260(6) Uani d . 1
H H9A -0.0838 -0.1413 0.1838 0.031 Uiso calc R 1
H H9B 0.0038 -0.2077 0.1973 0.031 Uiso calc R 1
C C10 0.00626(17) 0.0008(5) 0.15248(9) 0.0264(6) Uani d . 1
H H10A -0.0019 -0.0738 0.1269 0.032 Uiso calc R 1
H H10B -0.0197 0.1225 0.1485 0.032 Uiso calc R 1
C C11 0.13815(17) 0.1008(4) 0.12882(8) 0.0208(5) Uani d . 1
C C12 0.11157(18) 0.1340(4) 0.08740(9) 0.0247(6) Uani d . 1
H H12A 0.0577 0.1105 0.0799 0.030 Uiso calc R 1
C C13 0.16674(19) 0.2032(4) 0.05716(9) 0.0278(6) Uani d . 1
H H13A 0.1496 0.2247 0.0294 0.033 Uiso calc R 1
C C14 0.24573(19) 0.2392(4) 0.06832(9) 0.0277(6) Uani d . 1
H H14A 0.2819 0.2846 0.0480 0.033 Uiso calc R 1
C C15 0.27260(18) 0.2088(4) 0.10966(9) 0.0243(6) Uani d . 1
H H15A 0.3263 0.2346 0.1170 0.029 Uiso calc R 1
C C16 0.21896(18) 0.1396(4) 0.14004(8) 0.0217(5) Uani d . 1
C C17 0.32251(16) 0.1243(4) 0.19333(9) 0.0234(6) Uani d . 1
H H17A 0.3351 0.2577 0.1955 0.028 Uiso calc R 1
H H17B 0.3580 0.0686 0.1721 0.028 Uiso calc R 1
C C18 0.33476(16) 0.0296(4) 0.23549(9) 0.0230(6) Uani d . 1
H H18A 0.3142 -0.0986 0.2341 0.028 Uiso calc R 1
H H18B 0.3925 0.0238 0.2419 0.028 Uiso calc R 1
C C19 0.30305(16) 0.0303(4) 0.30759(8) 0.0201(5) Uani d . 1
H H19A 0.3603 0.0237 0.3150 0.024 Uiso calc R 1
H H19B 0.2829 -0.0977 0.3044 0.024 Uiso calc R 1
C C20 0.25708(15) 0.1275(4) 0.34246(8) 0.0200(5) Uani d . 1
H H20A 0.2726 0.0762 0.3699 0.024 Uiso calc R 1
H H20B 0.2690 0.2616 0.3423 0.024 Uiso calc R 1
O O7 0.04207(12) 0.5129(3) 0.14168(6) 0.0255(4) Uani d . 1
H H1O7 0.0768 0.5063 0.1676 0.038 Uiso d R 1
O O8 -0.08444(13) 0.6214(3) 0.09050(7) 0.0345(5) Uani d . 1
O O9 -0.05274(14) 0.4429(4) 0.03674(7) 0.0388(6) Uani d . 1
O O10 0.18091(15) 0.7752(5) -0.03288(7) 0.0483(7) Uani d . 1
O O11 0.28256(15) 0.8540(4) 0.00640(8) 0.0461(7) Uani d . 1
O O12 0.28468(13) 0.6902(4) 0.15276(8) 0.0399(6) Uani d . 1
O O13 0.18305(14) 0.5543(4) 0.18259(7) 0.0398(6) Uani d . 1
N N1 -0.03549(14) 0.5511(4) 0.06579(8) 0.0251(5) Uani d . 1
N N2 0.21475(14) 0.7882(4) 0.00136(8) 0.0273(5) Uani d . 1
N N3 0.21571(15) 0.6291(3) 0.15208(8) 0.0264(5) Uani d . 1
C C21 0.08740(17) 0.5840(4) 0.11077(8) 0.0219(5) Uani d . 1
C C22 0.05087(16) 0.6039(4) 0.07059(9) 0.0212(5) Uani d . 1
C C23 0.09073(16) 0.6653(4) 0.03478(9) 0.0215(5) Uani d . 1
H H23A 0.0646 0.6701 0.0085 0.026 Uiso calc R 1
C C24 0.17102(16) 0.7197(4) 0.03915(9) 0.0229(5) Uani d . 1
C C25 0.21134(16) 0.7102(4) 0.07728(9) 0.0228(6) Uani d . 1
H H25A 0.2653 0.7486 0.0795 0.027 Uiso calc R 1
C C26 0.16965(17) 0.6419(4) 0.11252(9) 0.0223(5) Uani d . 1
O O14 0.20351(12) 0.6284(3) 0.35095(6) 0.0259(4) Uani d . 1
H H14B 0.1775 0.5883 0.3321 0.039 Uiso d R 1
O O15 0.32541(13) 0.5815(4) 0.40398(8) 0.0403(6) Uani d . 1
O O16 0.33764(14) 0.8326(4) 0.44252(8) 0.0440(6) Uani d . 1
O O17 0.09655(17) 1.0026(4) 0.52185(7) 0.0429(6) Uani d . 1
O O18 -0.02186(15) 0.9577(3) 0.49381(8) 0.0367(5) Uani d . 1
O O19 -0.04855(12) 0.6963(3) 0.35674(7) 0.0290(5) Uani d . 1
O O20 0.05487(13) 0.5990(3) 0.32031(6) 0.0302(5) Uani d . 1
N N4 0.29744(15) 0.7191(4) 0.42194(8) 0.0304(6) Uani d . 1
N N5 0.05197(17) 0.9451(4) 0.49329(8) 0.0299(6) Uani d . 1
N N6 0.02454(15) 0.6709(3) 0.35237(8) 0.0241(5) Uani d . 1
C C27 0.16382(16) 0.6979(4) 0.38383(8) 0.0195(5) Uani d . 1
C C28 0.20853(16) 0.7523(4) 0.42021(9) 0.0222(5) Uani d . 1
C C29 0.17357(18) 0.8335(4) 0.45523(9) 0.0245(6) Uani d . 1
H H29A 0.2055 0.8720 0.4781 0.029 Uiso calc R 1
C C30 0.09002(17) 0.8576(4) 0.45611(8) 0.0216(5) Uani d . 1
C C31 0.04172(17) 0.8047(4) 0.42235(9) 0.0206(5) Uani d . 1
H H31A -0.0145 0.8201 0.4233 0.025 Uiso calc R 1
C C32 0.07929(16) 0.7278(4) 0.38689(8) 0.0199(5) Uani d . 1
O O1W 0.18431(15) 0.4638(4) 0.27295(7) 0.0412(6) Uani d . 1
H H1W1 0.2163 0.3723 0.2656 0.062 Uiso d R 1
H H2W1 0.1914 0.5915 0.2655 0.062 Uiso d R 1
O O2W 0.14735(14) 0.8507(3) 0.24985(8) 0.0364(5) Uani d . 1
H H1W2 0.1246 0.9207 0.2683 0.055 Uiso d R 1
H H2W2 0.1497 0.9124 0.2267 0.055 Uiso d R 1
O O3W 0.04390(14) 0.3916(3) 0.22039(7) 0.0332(5) Uani d . 1
H H1W3 0.0251 0.2805 0.2233 0.050 Uiso d R 1
H H2W3 0.0825 0.4299 0.2411 0.050 Uiso d R 1

loop_
_atom_site_aniso_label
_atom_site_aniso_U_11
_atom_site_aniso_U_22
_atom_site_aniso_U_33
_atom_site_aniso_U_12
_atom_site_aniso_U_13
_atom_site_aniso_U_23
O1 0.0148(8) 0.0239(9) 0.0195(9) 0.0007(7) 0.0003(7) -0.0020(7)
O2 0.0156(9) 0.0249(10) 0.0211(9) 0.0016(7) -0.0020(7) -0.0030(7)
O3 0.0206(10) 0.0275(11) 0.0195(9) -0.0027(8) 0.0004(7) -0.0026(8)
O4 0.0170(9) 0.0357(11) 0.0189(9) -0.0007(8) -0.0011(7) 0.0010(8)
O5 0.0174(9) 0.0322(11) 0.0183(9) -0.0007(8) -0.0005(7) 0.0020(8)
O6 0.0176(9) 0.0231(10) 0.0173(8) 0.0037(7) 0.0004(7) 0.0023(7)
C1 0.0201(12) 0.0146(12) 0.0190(12) -0.0006(9) 0.0024(10) 0.0041(9)
C2 0.0212(12) 0.0183(13) 0.0197(12) -0.0032(10) -0.0002(10) 0.0035(10)
C3 0.0307(14) 0.0204(13) 0.0150(12) -0.0013(11) 0.0008(10) 0.0015(10)
C4 0.0299(14) 0.0211(14) 0.0190(12) 0.0018(11) 0.0064(10) 0.0028(10)
C5 0.0196(12) 0.0214(13) 0.0214(12) 0.0009(10) 0.0032(10) 0.0027(10)
C6 0.0218(12) 0.0187(13) 0.0177(11) 0.0009(10) 0.0007(10) 0.0019(10)
C7 0.0137(12) 0.0288(15) 0.0231(13) -0.0004(10) -0.0016(10) 0.0009(11)
C8 0.0142(12) 0.0315(15) 0.0233(13) -0.0036(10) -0.0013(10) 0.0013(11)
C9 0.0188(13) 0.0347(16) 0.0245(14) -0.0062(11) 0.0012(11) -0.0065(12)
C10 0.0214(13) 0.0370(16) 0.0206(13) -0.0007(11) -0.0046(11) -0.0049(12)
C11 0.0239(13) 0.0201(13) 0.0183(12) 0.0025(10) 0.0023(10) -0.0008(10)
C12 0.0278(14) 0.0245(14) 0.0220(13) 0.0057(11) -0.0033(11) -0.0010(11)
C13 0.0384(17) 0.0267(15) 0.0183(13) 0.0075(12) 0.0002(11) -0.0005(11)
C14 0.0355(16) 0.0268(15) 0.0208(13) 0.0038(12) 0.0078(12) 0.0041(11)
C15 0.0240(14) 0.0261(14) 0.0229(13) 0.0007(11) 0.0044(11) 0.0042(11)
C16 0.0257(14) 0.0215(13) 0.0180(12) 0.0028(11) 0.0010(10) 0.0015(10)
C17 0.0156(12) 0.0315(15) 0.0230(13) -0.0007(11) 0.0031(10) 0.0014(11)
C18 0.0186(13) 0.0280(14) 0.0223(13) 0.0046(11) 0.0013(10) -0.0012(11)
C19 0.0160(11) 0.0225(13) 0.0218(12) 0.0021(10) -0.0007(10) 0.0056(10)
C20 0.0162(12) 0.0243(14) 0.0195(12) -0.0027(10) -0.0010(10) 0.0030(10)
O7 0.0242(10) 0.0329(11) 0.0195(9) 0.0007(8) 0.0015(7) 0.0023(8)
O8 0.0232(11) 0.0472(14) 0.0329(11) -0.0034(9) 0.0035(9) -0.0018(10)
O9 0.0335(12) 0.0450(14) 0.0378(12) -0.0024(10) -0.0104(10) -0.0134(11)
O10 0.0374(13) 0.083(2) 0.0246(11) -0.0052(13) 0.0017(10) 0.0164(12)
O11 0.0358(13) 0.0645(18) 0.0381(13) -0.0178(12) 0.0138(10) -0.0073(12)
O12 0.0249(11) 0.0551(15) 0.0399(13) -0.0047(10) -0.0115(10) 0.0029(11)
O13 0.0362(13) 0.0625(17) 0.0207(10) -0.0072(11) -0.0047(9) 0.0043(10)
N1 0.0214(11) 0.0278(13) 0.0261(12) -0.0022(9) -0.0042(10) 0.0019(10)
N2 0.0242(12) 0.0275(13) 0.0302(13) 0.0034(10) 0.0071(10) 0.0011(10)
N3 0.0261(12) 0.0295(13) 0.0236(12) 0.0017(10) -0.0040(10) -0.0014(10)
C21 0.0237(14) 0.0226(13) 0.0195(12) 0.0026(10) 0.0016(10) -0.0018(10)
C22 0.0193(12) 0.0205(13) 0.0239(13) 0.0010(10) -0.0008(10) -0.0009(11)
C23 0.0248(13) 0.0216(13) 0.0182(12) 0.0050(11) -0.0023(10) -0.0003(10)
C24 0.0229(13) 0.0217(14) 0.0240(13) 0.0029(11) 0.0041(11) -0.0001(11)
C25 0.0188(12) 0.0240(14) 0.0256(13) 0.0037(10) -0.0004(10) -0.0036(11)
C26 0.0213(13) 0.0247(14) 0.0209(12) 0.0037(11) -0.0030(10) -0.0031(10)
O14 0.0263(10) 0.0257(10) 0.0257(10) 0.0009(8) 0.0046(8) 0.0024(8)
O15 0.0242(11) 0.0390(14) 0.0577(16) 0.0068(10) 0.0023(11) 0.0085(12)
O16 0.0276(12) 0.0609(17) 0.0435(14) -0.0110(11) -0.0089(10) -0.0007(12)
O17 0.0616(17) 0.0411(14) 0.0258(11) 0.0082(12) -0.0068(11) -0.0077(10)
O18 0.0403(13) 0.0372(13) 0.0326(11) 0.0081(10) 0.0125(10) 0.0039(10)
O19 0.0199(10) 0.0311(11) 0.0360(11) -0.0020(8) -0.0055(9) 0.0018(9)
O20 0.0365(12) 0.0303(11) 0.0238(10) 0.0038(9) -0.0043(9) -0.0057(9)
N4 0.0196(12) 0.0391(16) 0.0323(13) -0.0040(11) -0.0009(10) 0.0122(12)
N5 0.0426(16) 0.0243(13) 0.0228(12) 0.0038(11) 0.0046(11) 0.0027(10)
N6 0.0280(12) 0.0209(12) 0.0233(11) -0.0010(9) -0.0019(10) 0.0004(9)
C27 0.0222(13) 0.0157(12) 0.0206(12) -0.0003(10) 0.0023(10) 0.0034(9)
C28 0.0196(12) 0.0232(14) 0.0239(13) -0.0001(10) -0.0014(10) 0.0075(11)
C29 0.0287(14) 0.0239(14) 0.0210(13) -0.0031(11) -0.0045(11) 0.0050(11)
C30 0.0272(14) 0.0183(13) 0.0195(12) 0.0023(10) 0.0012(10) 0.0028(10)
C31 0.0222(13) 0.0139(12) 0.0259(13) 0.0000(10) 0.0001(10) 0.0052(10)
C32 0.0200(12) 0.0182(13) 0.0214(12) -0.0008(10) -0.0040(10) 0.0035(10)
O1W 0.0504(15) 0.0448(14) 0.0284(11) 0.0117(11) 0.0058(10) 0.0067(10)
O2W 0.0409(13) 0.0325(12) 0.0357(12) -0.0035(10) 0.0007(10) 0.0013(9)
O3W 0.0317(12) 0.0357(12) 0.0321(11) -0.0066(9) -0.0024(9) 0.0036(10)

loop_
_atom_type_symbol
_atom_type_description
_atom_type_scat_dispersion_real
_atom_type_scat_dispersion_imag
_atom_type_scat_source
C C 0.0033 0.0000 'International Tables Vol C Tables 4.2.6.8 and 6.1.1.4'
H H 0.0000 0.0000 'International Tables Vol C Tables 4.2.6.8 and 6.1.1.4'
N N 0.0061 0.0000 'International Tables Vol C Tables 4.2.6.8 and 6.1.1.4'
O O 0.0106 0.0000 'International Tables Vol C Tables 4.2.6.8 and 6.1.1.4'

loop_
_geom_angle_atom_site_label_1
_geom_angle_atom_site_label_2
_geom_angle_atom_site_label_3
_geom_angle
C1 O1 C20 117.1(2)
C6 O2 C7 116.1(2)
C8 O3 C9 110.0(2)
C11 O4 C10 117.6(2)
C16 O5 C17 116.5(2)
C18 O6 C19 109.43(19)
O1 C1 C2 125.3(2)
O1 C1 C6 114.6(2)
C2 C1 C6 120.1(2)
C1 C2 C3 120.0(2)
C1 C2 H2A 120.0
C3 C2 H2A 120.0
C4 C3 C2 120.0(3)
C4 C3 H3A 120.0
C2 C3 H3A 120.0
C3 C4 C5 120.1(3)
C3 C4 H4A 120.0
C5 C4 H4A 120.0
C6 C5 C4 120.3(3)
C6 C5 H5A 119.8
C4 C5 H5A 119.8
O2 C6 C5 125.4(2)
O2 C6 C1 115.1(2)
C5 C6 C1 119.5(2)
O2 C7 C8 108.3(2)
O2 C7 H7A 110.0
C8 C7 H7A 110.0
O2 C7 H7B 110.0
C8 C7 H7B 110.0
H7A C7 H7B 108.4
O3 C8 C7 110.6(2)
O3 C8 H8A 109.5
C7 C8 H8A 109.5
O3 C8 H8B 109.5
C7 C8 H8B 109.5
H8A C8 H8B 108.1
O3 C9 C10 109.6(2)
O3 C9 H9A 109.7
C10 C9 H9A 109.7
O3 C9 H9B 109.7
C10 C9 H9B 109.7
H9A C9 H9B 108.2
O4 C10 C9 107.1(2)
O4 C10 H10A 110.3
C9 C10 H10A 110.3
O4 C10 H10B 110.3
C9 C10 H10B 110.3
H10A C10 H10B 108.6
O4 C11 C12 125.0(3)
O4 C11 C16 115.1(2)
C12 C11 C16 119.9(2)
C11 C12 C13 119.3(3)
C11 C12 H12A 120.3
C13 C12 H12A 120.3
C14 C13 C12 120.3(3)
C14 C13 H13A 119.8
C12 C13 H13A 119.8
C13 C14 C15 120.8(3)
C13 C14 H14A 119.6
C15 C14 H14A 119.6
C16 C15 C14 119.8(3)
C16 C15 H15A 120.1
C14 C15 H15A 120.1
O5 C16 C15 125.1(3)
O5 C16 C11 115.0(2)
C15 C16 C11 119.8(2)
O5 C17 C18 107.5(2)
O5 C17 H17A 110.2
C18 C17 H17A 110.2
O5 C17 H17B 110.2
C18 C17 H17B 110.2
H17A C17 H17B 108.5
O6 C18 C17 111.0(2)
O6 C18 H18A 109.4
C17 C18 H18A 109.4
O6 C18 H18B 109.4
C17 C18 H18B 109.4
H18A C18 H18B 108.0
O6 C19 C20 110.5(2)
O6 C19 H19A 109.5
C20 C19 H19A 109.5
O6 C19 H19B 109.5
C20 C19 H19B 109.5
H19A C19 H19B 108.1
O1 C20 C19 107.4(2)
O1 C20 H20A 110.2
C19 C20 H20A 110.2
O1 C20 H20B 110.2
C19 C20 H20B 110.2
H20A C20 H20B 108.5
C21 O7 H1O7 107.2
O8 N1 O9 125.1(2)
O8 N1 C22 117.6(2)
O9 N1 C22 117.2(2)
O10 N2 O11 124.3(3)
O10 N2 C24 117.8(2)
O11 N2 C24 117.9(2)
O12 N3 O13 123.5(2)
O12 N3 C26 118.5(2)
O13 N3 C26 118.0(2)
O7 C21 C22 117.2(2)
O7 C21 C26 128.3(2)
C22 C21 C26 114.5(2)
C23 C22 C21 124.4(2)
C23 C22 N1 117.1(2)
C21 C22 N1 118.5(2)
C22 C23 C24 117.6(3)
C22 C23 H23A 121.2
C24 C23 H23A 121.2
C25 C24 C23 122.3(3)
C25 C24 N2 119.1(2)
C23 C24 N2 118.6(2)
C24 C25 C26 118.4(3)
C24 C25 H25A 120.8
C26 C25 H25A 120.8
C25 C26 C21 122.8(2)
C25 C26 N3 116.5(2)
C21 C26 N3 120.8(2)
C27 O14 H14B 117.3
O15 N4 O16 124.6(3)
O15 N4 C28 118.9(3)
O16 N4 C28 116.5(3)
O18 N5 O17 124.1(3)
O18 N5 C30 117.9(3)
O17 N5 C30 118.0(3)
O19 N6 O20 123.3(2)
O19 N6 C32 118.6(2)
O20 N6 C32 118.0(2)
O14 C27 C32 126.7(2)
O14 C27 C28 118.7(2)
C32 C27 C28 114.6(2)
C29 C28 C27 123.2(3)
C29 C28 N4 116.8(2)
C27 C28 N4 120.0(2)
C28 C29 C30 119.0(3)
C28 C29 H29A 120.5
C30 C29 H29A 120.5
C31 C30 C29 121.5(3)
C31 C30 N5 119.0(3)
C29 C30 N5 119.5(2)
C30 C31 C32 118.0(3)
C30 C31 H31A 121.0
C32 C31 H31A 121.0
C31 C32 C27 123.6(2)
C31 C32 N6 115.5(2)
C27 C32 N6 120.9(2)
H1W1 O1W H2W1 125.3
H1W2 O2W H2W2 107.7
H1W3 O3W H2W3 115.7

loop_
_geom_bond_atom_site_label_1
_geom_bond_atom_site_label_2
_geom_bond_distance
O1 C1 1.370(3)
O1 C20 1.429(3)
O2 C6 1.371(3)
O2 C7 1.431(3)
O3 C8 1.418(3)
O3 C9 1.434(3)
O4 C11 1.367(3)
O4 C10 1.434(3)
O5 C16 1.373(3)
O5 C17 1.435(3)
O6 C18 1.423(3)
O6 C19 1.424(3)
C1 C2 1.380(4)
C1 C6 1.412(4)
C2 C3 1.400(4)
C2 H2A 0.93
C3 C4 1.381(4)
C3 H3A 0.93
C4 C5 1.398(4)
C4 H4A 0.93
C5 C6 1.379(4)
C5 H5A 0.93
C7 C8 1.499(4)
C7 H7A 0.97
C7 H7B 0.97
C8 H8A 0.97
C8 H8B 0.97
C9 C10 1.499(4)
C9 H9A 0.97
C9 H9B 0.97
C10 H10A 0.97
C10 H10B 0.97
C11 C12 1.392(4)
C11 C16 1.400(4)
C12 C13 1.401(4)
C12 H12A 0.93
C13 C14 1.368(4)
C13 H13A 0.93
C14 C15 1.388(4)
C14 H14A 0.93
C15 C16 1.388(4)
C15 H15A 0.93
C17 C18 1.498(4)
C17 H17A 0.97
C17 H17B 0.97
C18 H18A 0.97
C18 H18B 0.97
C19 C20 1.498(4)
C19 H19A 0.97
C19 H19B 0.97
C20 H20A 0.97
C20 H20B 0.97
O7 C21 1.323(3)
O7 H1O7 0.99
O8 N1 1.223(3)
O9 N1 1.225(3)
O10 N2 1.214(3)
O11 N2 1.217(3)
O12 N3 1.213(3)
O13 N3 1.219(3)
N1 C22 1.474(4)
N2 C24 1.470(4)
N3 C26 1.457(4)
C21 C22 1.405(4)
C21 C26 1.413(4)
C22 C23 1.372(4)
C23 C24 1.380(4)
C23 H23A 0.93
C24 C25 1.370(4)
C25 C26 1.389(4)
C25 H25A 0.93
O14 C27 1.317(3)
O14 H14B 0.78
O15 N4 1.216(4)
O16 N4 1.225(4)
O17 N5 1.228(4)
O18 N5 1.216(3)
O19 N6 1.221(3)
O20 N6 1.234(3)
N4 C28 1.480(4)
N5 C30 1.462(4)
N6 C32 1.465(4)
C27 C32 1.407(4)
C27 C28 1.412(4)
C28 C29 1.368(4)
C29 C30 1.383(4)
C29 H29A 0.93
C30 C31 1.376(4)
C31 C32 1.385(4)
C31 H31A 0.93
O1W H1W1 0.86
O1W H2W1 0.94
O2W H1W2 0.85
O2W H2W2 0.85
O3W H1W3 0.85
O3W H2W3 0.95

loop_
_geom_hbond_atom_site_label_D
_geom_hbond_atom_site_label_H
_geom_hbond_atom_site_label_A
_geom_hbond_site_symmetry_A
_geom_hbond_distance_DH
_geom_hbond_distance_HA
_geom_hbond_distance_DA
_geom_hbond_angle_DHA
_geom_hbond_publ_flag
O7 H1O7 O3W 1_555 1.00 1.92 2.618(3) 124 y
O7 H1O7 O13 1_555 1.00 1.84 2.664(3) 138 y
O7 H1O7 N3 1_555 1.00 2.49 2.985(3) 110 y
O1W H1W1 O6 1_555 0.87 2.14 2.978(3) 162 y
O1W H2W1 O2W 1_555 0.94 2.03 2.900(4) 152 y
O2W H1W2 O1 1_565 0.85 2.56 3.215(3) 135 y
O2W H1W2 O2 1_565 0.85 2.45 3.265(3) 162 y
O2W H2W2 O4 1_565 0.85 2.42 3.198(3) 152 y
O2W H2W2 O5 1_565 0.85 2.43 3.155(3) 144 y
O3W H1W3 O3 1_555 0.85 2.02 2.861(3) 173 y
O3W H2W3 O1W 1_555 0.95 1.96 2.881(3) 163 y
O14 H14B O1W 1_555 0.78 2.06 2.732(3) 144 y
O14 H14B O20 1_555 0.78 2.05 2.632(3) 131 y
C3 H3A O11 4_545 0.93 2.60 3.323(4) 136 y
C7 H7A O6 3_455 0.97 2.58 3.393(3) 142 y
C7 H7B O19 1_545 0.97 2.59 3.135(4) 116 y
C9 H9A O12 3_455 0.97 2.39 3.341(4) 165 y
C19 H19A O19 3_555 0.97 2.53 3.301(3) 137 y

loop_
_geom_torsion_atom_site_label_1
_geom_torsion_atom_site_label_2
_geom_torsion_atom_site_label_3
_geom_torsion_atom_site_label_4
_geom_torsion
C20 O1 C1 C2 -9.1(4)
C20 O1 C1 C6 173.1(2)
O1 C1 C2 C3 -178.6(2)
C6 C1 C2 C3 -1.0(4)
C1 C2 C3 C4 0.1(4)
C2 C3 C4 C5 0.7(4)
C3 C4 C5 C6 -0.6(4)
C7 O2 C6 C5 7.2(4)
C7 O2 C6 C1 -175.0(2)
C4 C5 C6 O2 177.4(3)
C4 C5 C6 C1 -0.3(4)
O1 C1 C6 O2 1.1(3)
C2 C1 C6 O2 -176.8(2)
O1 C1 C6 C5 179.0(2)
C2 C1 C6 C5 1.1(4)
C6 O2 C7 C8 -173.3(2)
C9 O3 C8 C7 174.3(2)
O2 C7 C8 O3 -73.2(3)
C8 O3 C9 C10 179.1(2)
C11 O4 C10 C9 175.4(2)
O3 C9 C10 O4 71.5(3)
C10 O4 C11 C12 -8.7(4)
C10 O4 C11 C16 173.5(2)
O4 C11 C12 C13 -176.6(3)
C16 C11 C12 C13 1.1(4)
C11 C12 C13 C14 -0.5(4)
C12 C13 C14 C15 -0.3(5)
C13 C14 C15 C16 0.5(5)
C17 O5 C16 C15 -2.1(4)
C17 O5 C16 C11 175.8(2)
C14 C15 C16 O5 177.9(3)
C14 C15 C16 C11 0.1(4)
O4 C11 C16 O5 -1.0(3)
C12 C11 C16 O5 -178.9(2)
O4 C11 C16 C15 177.0(2)
C12 C11 C16 C15 -0.9(4)
C16 O5 C17 C18 -166.7(2)
C19 O6 C18 C17 176.9(2)
O5 C17 C18 O6 -69.8(3)
C18 O6 C19 C20 -177.3(2)
C1 O1 C20 C19 179.0(2)
O6 C19 C20 O1 72.0(3)
O7 C21 C22 C23 -176.3(3)
C26 C21 C22 C23 3.0(4)
O7 C21 C22 N1 2.0(4)
C26 C21 C22 N1 -178.7(2)
O8 N1 C22 C23 -128.7(3)
O9 N1 C22 C23 49.9(4)
O8 N1 C22 C21 52.9(4)
O9 N1 C22 C21 -128.6(3)
C21 C22 C23 C24 -3.3(4)
N1 C22 C23 C24 178.4(2)
C22 C23 C24 C25 1.4(4)
C22 C23 C24 N2 -179.3(2)
O10 N2 C24 C25 171.8(3)
O11 N2 C24 C25 -8.1(4)
O10 N2 C24 C23 -7.6(4)
O11 N2 C24 C23 172.5(3)
C23 C24 C25 C26 0.5(4)
N2 C24 C25 C26 -178.8(2)
C24 C25 C26 C21 -0.7(4)
C24 C25 C26 N3 178.2(3)
O7 C21 C26 C25 178.3(3)
C22 C21 C26 C25 -0.9(4)
O7 C21 C26 N3 -0.6(4)
C22 C21 C26 N3 -179.8(2)
O12 N3 C26 C25 5.1(4)
O13 N3 C26 C25 -173.7(3)
O12 N3 C26 C21 -175.9(3)
O13 N3 C26 C21 5.3(4)
O14 C27 C28 C29 177.0(3)
C32 C27 C28 C29 -2.1(4)
O14 C27 C28 N4 -4.0(4)
C32 C27 C28 N4 176.8(2)
O15 N4 C28 C29 146.4(3)
O16 N4 C28 C29 -32.1(4)
O15 N4 C28 C27 -32.6(4)
O16 N4 C28 C27 148.9(3)
C27 C28 C29 C30 2.6(4)
N4 C28 C29 C30 -176.4(2)
C28 C29 C30 C31 -1.1(4)
C28 C29 C30 N5 -179.7(2)
O18 N5 C30 C31 4.1(4)
O17 N5 C30 C31 -175.3(3)
O18 N5 C30 C29 -177.2(3)
O17 N5 C30 C29 3.4(4)
C29 C30 C31 C32 -0.7(4)
N5 C30 C31 C32 177.9(2)
C30 C31 C32 C27 1.2(4)
C30 C31 C32 N6 178.9(2)
O14 C27 C32 C31 -178.9(3)
C28 C27 C32 C31 0.2(4)
O14 C27 C32 N6 3.6(4)
C28 C27 C32 N6 -177.4(2)
O19 N6 C32 C31 0.9(4)
O20 N6 C32 C31 -178.9(2)
O19 N6 C32 C27 178.6(2)
O20 N6 C32 C27 -1.2(4)
